data_4109353
loop_
_publ_author_name
'Michael J. Rose'
'Marilyn M. Olmstead'
'Pradip K. Mascharak'

_publ_section_title
;
 Photosensitization via Dye Coordination: A New Strategy to Synthesize
 Metal Nitrosyls That Release NO under Visible Light
;
_journal_name_full 'Journal of the American Chemical Society'
_journal_page_first 5342
_journal_page_last 5343
_journal_paper_doi 10.1021/ja070247x
_journal_volume 129
_journal_year 2007
_chemical_formula_moiety 'C20 H17 N5 O4 Ru, C2 H6 O S'
_chemical_formula_sum 'C22 H23 N5 O5 Ru S'
_chemical_formula_weight 570.58
_chemical_name_common '[Ru(Me~2~bpb)(NO)(OH)]^.^DMSO'
_chemical_name_systematic
; 
 ? 
;
_space_group_IT_number 2
_symmetry_cell_setting triclinic
_symmetry_space_group_name_Hall '-P 1'
_symmetry_space_group_name_H-M 'P -1'
_atom_sites_solution_hydrogens geom
_atom_sites_solution_primary direct
_atom_sites_solution_secondary difmap
_audit_creation_method SHELXL-97
_cell_angle_alpha 75.430(3)
_cell_angle_beta 75.300(3)
_cell_angle_gamma 89.954(3)
_cell_formula_units_Z 2
_cell_length_a 9.6421(4)
_cell_length_b 10.2603(4)
_cell_length_c 12.2844(5)
_cell_measurement_reflns_used 6693
_cell_measurement_temperature 90(2)
_cell_measurement_theta_max 31.5
_cell_measurement_theta_min 3.0
_cell_volume 1135.14(8)
_computing_cell_refinement 'SAINT v. 7.23a (Bruker, 2006)'
_computing_data_collection 'Apex2 v. 2.02 (Bruker, 2006)'
_computing_data_reduction SAINT
_computing_molecular_graphics 'SHELXTL, XP (Sheldrick, 1994)'
_computing_publication_material SHELXL-97
_computing_structure_refinement 'SHELXL-97 (Sheldrick, 1997)'
_computing_structure_solution 'SHELXS-97 (Sheldrick, 1990)'
_diffrn_ambient_temperature 90(2)
_diffrn_detector_area_resol_mean 8.3
_diffrn_measured_fraction_theta_full 0.998
_diffrn_measured_fraction_theta_max 0.998
_diffrn_measurement_device_type 'Bruker Apex2'
_diffrn_measurement_method \w
_diffrn_radiation_monochromator graphite
_diffrn_radiation_source 'fine-focus sealed tube'
_diffrn_radiation_type MoK\a
_diffrn_radiation_wavelength 0.71073
_diffrn_reflns_av_R_equivalents 0.0184
_diffrn_reflns_av_sigmaI/netI 0.0190
_diffrn_reflns_limit_h_max 12
_diffrn_reflns_limit_h_min -12
_diffrn_reflns_limit_k_max 13
_diffrn_reflns_limit_k_min -13
_diffrn_reflns_limit_l_max 15
_diffrn_reflns_limit_l_min -15
_diffrn_reflns_number 14663
_diffrn_reflns_theta_full 27.48
_diffrn_reflns_theta_max 27.48
_diffrn_reflns_theta_min 2.90
_diffrn_standards_number 0
_exptl_absorpt_coefficient_mu 0.828
_exptl_absorpt_correction_T_max 0.9292
_exptl_absorpt_correction_T_min 0.8388
_exptl_absorpt_correction_type multi-scan
_exptl_absorpt_process_details 'SADABS 2.10 (Sheldrick, 2003)'
_exptl_crystal_colour red
_exptl_crystal_density_diffrn 1.669
_exptl_crystal_description parallelepiped
_exptl_crystal_F_000 580
_exptl_crystal_size_max 0.22
_exptl_crystal_size_mid 0.18
_exptl_crystal_size_min 0.09
_refine_diff_density_max 0.490
_refine_diff_density_min -0.496
_refine_diff_density_rms 0.063
_refine_ls_extinction_method none
_refine_ls_goodness_of_fit_ref 1.054
_refine_ls_hydrogen_treatment mixed
_refine_ls_matrix_type full
_refine_ls_number_parameters 315
_refine_ls_number_reflns 5198
_refine_ls_number_restraints 1
_refine_ls_restrained_S_all 1.054
_refine_ls_R_factor_all 0.0213
_refine_ls_R_factor_gt 0.0199
_refine_ls_shift/su_max 0.001
_refine_ls_shift/su_mean 0.000
_refine_ls_structure_factor_coef Fsqd
_refine_ls_weighting_details 'calc w=1/[\s^2^(Fo^2^)+(0.0253P)^2^+0.8666P] where P=(Fo^2^+2Fc^2^)/3'
_refine_ls_weighting_scheme calc
_refine_ls_wR_factor_gt 0.0522
_refine_ls_wR_factor_ref 0.0532
_reflns_number_gt 4949
_reflns_number_total 5198
_reflns_threshold_expression I>2\s(I)
_cod_data_source_file ja070247xsi20070122_055450.cif
_cod_data_source_block mn1809
_cod_database_code 4109353

loop_
_symmetry_equiv_pos_as_xyz
'x, y, z'
'-x, -y, -z'

loop_
_atom_site_label
_atom_site_type_symbol
_atom_site_fract_x
_atom_site_fract_y
_atom_site_fract_z
_atom_site_U_iso_or_equiv
_atom_site_adp_type
_atom_site_occupancy
_atom_site_symmetry_multiplicity
_atom_site_calc_flag
_atom_site_refinement_flags
Ru1 Ru 0.416528(12) 0.215108(11) 0.241830(10) 0.01109(4) Uani 1 1 d .
O1 O 0.42677(13) 0.12984(11) 0.58474(9) 0.0180(2) Uani 1 1 d .
O2 O 0.70947(12) 0.49020(11) -0.01324(9) 0.0172(2) Uani 1 1 d .
O3 O 0.16236(12) 0.36928(12) 0.27490(10) 0.0200(2) Uani 1 1 d .
O4 O 0.57342(12) 0.09591(11) 0.22733(9) 0.0157(2) Uani 1 1 d D
H4A H 0.566(2) 0.0377(18) 0.2887(12) 0.029(6) Uiso 1 1 d D
N1 N 0.28484(14) 0.04750(13) 0.36527(11) 0.0148(3) Uani 1 1 d .
N2 N 0.45957(14) 0.23234(13) 0.38830(11) 0.0133(2) Uani 1 1 d .
N3 N 0.56443(14) 0.36803(13) 0.16541(11) 0.0131(2) Uani 1 1 d .
N4 N 0.44005(14) 0.21879(13) 0.06444(11) 0.0130(2) Uani 1 1 d .
N5 N 0.26794(14) 0.31421(13) 0.25526(11) 0.0133(2) Uani 1 1 d .
C1 C 0.19220(17) -0.03950(16) 0.35028(14) 0.0179(3) Uani 1 1 d .
H1 H 0.1817 -0.0322 0.2742 0.022 Uiso 1 1 calc R
C2 C 0.11103(18) -0.14005(17) 0.44291(15) 0.0216(3) Uani 1 1 d .
H2 H 0.0469 -0.2014 0.4301 0.026 Uiso 1 1 calc R
C3 C 0.12477(19) -0.14970(18) 0.55391(15) 0.0225(3) Uani 1 1 d .
H3 H 0.0705 -0.2180 0.6183 0.027 Uiso 1 1 calc R
C4 C 0.21888(18) -0.05827(17) 0.57030(14) 0.0190(3) Uani 1 1 d .
H4 H 0.2284 -0.0621 0.6461 0.023 Uiso 1 1 calc R
C5 C 0.29843(16) 0.03834(15) 0.47453(13) 0.0147(3) Uani 1 1 d .
C6 C 0.40305(16) 0.13925(15) 0.48858(13) 0.0143(3) Uani 1 1 d .
C7 C 0.56210(16) 0.34077(15) 0.36629(13) 0.0133(3) Uani 1 1 d .
C8 C 0.61219(17) 0.37743(16) 0.45202(13) 0.0151(3) Uani 1 1 d .
H8 H 0.5776 0.3269 0.5309 0.018 Uiso 1 1 calc R
C9 C 0.71182(17) 0.48645(16) 0.42445(14) 0.0164(3) Uani 1 1 d .
C10 C 0.75988(17) 0.56412(16) 0.30810(14) 0.0176(3) Uani 1 1 d .
C11 C 0.71108(17) 0.52747(16) 0.22157(13) 0.0162(3) Uani 1 1 d .
H11 H 0.7441 0.5797 0.1431 0.019 Uiso 1 1 calc R
C12 C 0.61471(16) 0.41567(15) 0.24812(13) 0.0134(3) Uani 1 1 d .
C13 C 0.61553(16) 0.40200(15) 0.04853(13) 0.0136(3) Uani 1 1 d .
C14 C 0.54461(16) 0.31291(15) -0.00647(13) 0.0137(3) Uani 1 1 d .
C15 C 0.58976(17) 0.32529(16) -0.12509(13) 0.0172(3) Uani 1 1 d .
H15 H 0.6627 0.3922 -0.1735 0.021 Uiso 1 1 calc R
C16 C 0.52715(19) 0.23857(17) -0.17263(14) 0.0196(3) Uani 1 1 d .
H16 H 0.5570 0.2453 -0.2538 0.023 Uiso 1 1 calc R
C17 C 0.42088(18) 0.14239(16) -0.09998(14) 0.0189(3) Uani 1 1 d .
H17 H 0.3769 0.0819 -0.1304 0.023 Uiso 1 1 calc R
C18 C 0.37962(17) 0.13578(16) 0.01843(14) 0.0159(3) Uani 1 1 d .
H18 H 0.3062 0.0702 0.0683 0.019 Uiso 1 1 calc R
C19 C 0.76531(19) 0.52119(18) 0.51914(15) 0.0213(3) Uani 1 1 d .
H19A H 0.7127 0.4633 0.5950 0.032 Uiso 1 1 calc R
H19B H 0.7500 0.6159 0.5179 0.032 Uiso 1 1 calc R
H19C H 0.8681 0.5070 0.5063 0.032 Uiso 1 1 calc R
C20 C 0.8622(2) 0.68699(19) 0.27692(16) 0.0269(4) Uani 1 1 d .
H20A H 0.8786 0.7322 0.1939 0.040 Uiso 1 1 calc R
H20B H 0.9538 0.6593 0.2932 0.040 Uiso 1 1 calc R
H20C H 0.8208 0.7492 0.3234 0.040 Uiso 1 1 calc R
S1 S 1.02288(5) 0.19637(5) 0.05498(4) 0.02622(10) Uani 1 1 d .
O5 O 1.03644(15) 0.08398(15) 0.15585(12) 0.0351(3) Uani 1 1 d .
C21 C 0.9476(2) 0.3299(2) 0.1129(2) 0.0382(5) Uani 1 1 d .
H21A H 1.0204 0.3739 0.1373 0.057 Uiso 1 1 calc R
H21B H 0.8657 0.2939 0.1803 0.057 Uiso 1 1 calc R
H21C H 0.9152 0.3959 0.0532 0.057 Uiso 1 1 calc R
C22 C 0.8692(2) 0.1518(2) 0.01170(19) 0.0315(4) Uani 1 1 d .
H22A H 0.8884 0.0738 -0.0210 0.047 Uiso 1 1 calc R
H22B H 0.8494 0.2283 -0.0472 0.047 Uiso 1 1 calc R
H22C H 0.7858 0.1290 0.0797 0.047 Uiso 1 1 calc R

loop_
_atom_site_aniso_label
_atom_site_aniso_U_11
_atom_site_aniso_U_22
_atom_site_aniso_U_33
_atom_site_aniso_U_23
_atom_site_aniso_U_13
_atom_site_aniso_U_12
Ru1 0.01234(7) 0.01158(6) 0.00883(6) -0.00131(4) -0.00318(4) -0.00044(4)
O1 0.0235(6) 0.0186(5) 0.0111(5) -0.0011(4) -0.0058(4) -0.0002(4)
O2 0.0183(5) 0.0185(5) 0.0124(5) -0.0006(4) -0.0031(4) -0.0032(4)
O3 0.0164(6) 0.0231(6) 0.0202(6) -0.0063(5) -0.0038(5) 0.0038(5)
O4 0.0180(5) 0.0159(5) 0.0117(5) -0.0014(4) -0.0035(4) 0.0031(4)
N1 0.0158(6) 0.0143(6) 0.0133(6) -0.0020(5) -0.0037(5) 0.0005(5)
N2 0.0149(6) 0.0140(6) 0.0108(6) -0.0023(5) -0.0037(5) -0.0003(5)
N3 0.0143(6) 0.0133(6) 0.0114(6) -0.0019(5) -0.0042(5) -0.0015(5)
N4 0.0144(6) 0.0135(6) 0.0114(6) -0.0019(5) -0.0051(5) 0.0026(5)
N5 0.0153(6) 0.0140(6) 0.0091(6) -0.0006(5) -0.0028(5) -0.0031(5)
C1 0.0191(8) 0.0177(7) 0.0170(7) -0.0029(6) -0.0062(6) -0.0011(6)
C2 0.0201(8) 0.0185(8) 0.0247(8) -0.0011(6) -0.0077(7) -0.0047(6)
C3 0.0210(8) 0.0216(8) 0.0197(8) 0.0026(6) -0.0037(6) -0.0046(6)
C4 0.0194(8) 0.0207(8) 0.0146(7) -0.0009(6) -0.0042(6) -0.0006(6)
C5 0.0146(7) 0.0148(7) 0.0140(7) -0.0023(6) -0.0039(6) 0.0020(6)
C6 0.0147(7) 0.0141(7) 0.0131(7) -0.0026(5) -0.0027(6) 0.0028(5)
C7 0.0134(7) 0.0133(7) 0.0129(7) -0.0028(5) -0.0034(5) 0.0013(5)
C8 0.0171(7) 0.0173(7) 0.0114(7) -0.0036(6) -0.0047(6) 0.0028(6)
C9 0.0160(7) 0.0200(7) 0.0154(7) -0.0075(6) -0.0050(6) 0.0024(6)
C10 0.0165(7) 0.0190(7) 0.0179(7) -0.0068(6) -0.0034(6) -0.0011(6)
C11 0.0164(7) 0.0173(7) 0.0132(7) -0.0027(6) -0.0023(6) -0.0015(6)
C12 0.0142(7) 0.0156(7) 0.0107(7) -0.0034(5) -0.0041(5) 0.0016(5)
C13 0.0138(7) 0.0143(7) 0.0125(7) -0.0022(5) -0.0045(5) 0.0024(5)
C14 0.0144(7) 0.0134(7) 0.0134(7) -0.0022(5) -0.0052(6) 0.0033(5)
C15 0.0197(8) 0.0174(7) 0.0131(7) -0.0017(6) -0.0042(6) 0.0007(6)
C16 0.0246(8) 0.0220(8) 0.0132(7) -0.0057(6) -0.0058(6) 0.0038(6)
C17 0.0235(8) 0.0191(8) 0.0180(8) -0.0079(6) -0.0093(6) 0.0027(6)
C18 0.0170(7) 0.0158(7) 0.0162(7) -0.0040(6) -0.0065(6) 0.0015(6)
C19 0.0225(8) 0.0259(8) 0.0182(8) -0.0084(7) -0.0075(6) -0.0018(7)
C20 0.0279(9) 0.0309(9) 0.0208(8) -0.0079(7) -0.0032(7) -0.0117(7)
S1 0.0192(2) 0.0373(3) 0.0192(2) -0.00279(18) -0.00444(16) 0.00676(18)
O5 0.0308(7) 0.0417(8) 0.0265(7) 0.0021(6) -0.0071(6) 0.0167(6)
C21 0.0413(12) 0.0386(11) 0.0469(13) -0.0151(10) -0.0294(10) 0.0141(9)
C22 0.0210(9) 0.0389(11) 0.0388(11) -0.0160(9) -0.0096(8) 0.0073(8)

loop_
_atom_type_symbol
_atom_type_description
_atom_type_scat_dispersion_real
_atom_type_scat_dispersion_imag
_atom_type_scat_source
C C 0.0033 0.0016 'International Tables Vol C Tables 4.2.6.8 and 6.1.1.4'
H H 0.0000 0.0000 'International Tables Vol C Tables 4.2.6.8 and 6.1.1.4'
N N 0.0061 0.0033 'International Tables Vol C Tables 4.2.6.8 and 6.1.1.4'
O O 0.0106 0.0060 'International Tables Vol C Tables 4.2.6.8 and 6.1.1.4'
Ru Ru -1.2594 0.8363 'International Tables Vol C Tables 4.2.6.8 and 6.1.1.4'
S S 0.1246 0.1234 'International Tables Vol C Tables 4.2.6.8 and 6.1.1.4'

loop_
_geom_angle_atom_site_label_1
_geom_angle_atom_site_label_2
_geom_angle_atom_site_label_3
_geom_angle
N5 Ru1 O4 176.45(5)
N5 Ru1 N3 96.21(6)
O4 Ru1 N3 87.04(5)
N5 Ru1 N2 94.71(6)
O4 Ru1 N2 87.03(5)
N3 Ru1 N2 84.19(5)
N5 Ru1 N4 96.16(5)
O4 Ru1 N4 82.95(5)
N3 Ru1 N4 80.23(5)
N2 Ru1 N4 161.86(5)
N5 Ru1 N1 89.49(5)
O4 Ru1 N1 87.78(5)
N3 Ru1 N1 163.28(5)
N2 Ru1 N1 79.67(5)
N4 Ru1 N1 114.86(5)
Ru1 O4 H4A 111.2(16)
C1 N1 C5 119.11(13)
C1 N1 Ru1 130.07(11)
C5 N1 Ru1 110.74(10)
C6 N2 C7 128.47(13)
C6 N2 Ru1 119.70(10)
C7 N2 Ru1 111.52(9)
C13 N3 C12 128.43(13)
C13 N3 Ru1 119.31(10)
C12 N3 Ru1 111.73(9)
C18 N4 C14 119.15(13)
C18 N4 Ru1 129.73(11)
C14 N4 Ru1 110.70(10)
O3 N5 Ru1 172.67(12)
N1 C1 C2 121.86(15)
N1 C1 H1 119.1
C2 C1 H1 119.1
C3 C2 C1 119.14(15)
C3 C2 H2 120.4
C1 C2 H2 120.4
C2 C3 C4 119.26(15)
C2 C3 H3 120.4
C4 C3 H3 120.4
C5 C4 C3 118.98(15)
C5 C4 H4 120.5
C3 C4 H4 120.5
N1 C5 C4 121.63(14)
N1 C5 C6 117.76(13)
C4 C5 C6 120.61(14)
O1 C6 N2 127.76(15)
O1 C6 C5 120.38(14)
N2 C6 C5 111.86(13)
C8 C7 N2 124.33(14)
C8 C7 C12 119.33(14)
N2 C7 C12 116.33(13)
C9 C8 C7 121.35(14)
C9 C8 H8 119.3
C7 C8 H8 119.3
C8 C9 C10 119.45(14)
C8 C9 C19 119.74(14)
C10 C9 C19 120.81(14)
C11 C10 C9 119.53(15)
C11 C10 C20 120.01(15)
C9 C10 C20 120.46(15)
C12 C11 C10 121.26(14)
C12 C11 H11 119.4
C10 C11 H11 119.4
C11 C12 N3 124.99(13)
C11 C12 C7 119.00(14)
N3 C12 C7 116.00(13)
O2 C13 N3 128.45(14)
O2 C13 C14 120.04(13)
N3 C13 C14 111.49(13)
N4 C14 C15 121.49(14)
N4 C14 C13 118.10(13)
C15 C14 C13 120.37(14)
C14 C15 C16 119.25(15)
C14 C15 H15 120.4
C16 C15 H15 120.4
C17 C16 C15 119.10(15)
C17 C16 H16 120.5
C15 C16 H16 120.5
C16 C17 C18 118.84(15)
C16 C17 H17 120.6
C18 C17 H17 120.6
N4 C18 C17 122.17(15)
N4 C18 H18 118.9
C17 C18 H18 118.9
C9 C19 H19A 109.5
C9 C19 H19B 109.5
H19A C19 H19B 109.5
C9 C19 H19C 109.5
H19A C19 H19C 109.5
H19B C19 H19C 109.5
C10 C20 H20A 109.5
C10 C20 H20B 109.5
H20A C20 H20B 109.5
C10 C20 H20C 109.5
H20A C20 H20C 109.5
H20B C20 H20C 109.5
O5 S1 C21 107.00(10)
O5 S1 C22 107.25(10)
C21 S1 C22 96.62(10)
S1 C21 H21A 109.5
S1 C21 H21B 109.5
H21A C21 H21B 109.5
S1 C21 H21C 109.5
H21A C21 H21C 109.5
H21B C21 H21C 109.5
S1 C22 H22A 109.5
S1 C22 H22B 109.5
H22A C22 H22B 109.5
S1 C22 H22C 109.5
H22A C22 H22C 109.5
H22B C22 H22C 109.5

loop_
_geom_bond_atom_site_label_1
_geom_bond_atom_site_label_2
_geom_bond_distance
Ru1 N5 1.7538(13)
Ru1 O4 1.9457(11)
Ru1 N3 1.9900(13)
Ru1 N2 1.9950(13)
Ru1 N4 2.1235(13)
Ru1 N1 2.1408(13)
O1 C6 1.2397(19)
O2 C13 1.2337(19)
O3 N5 1.1648(18)
O4 H4A 0.823(9)
N1 C1 1.340(2)
N1 C5 1.361(2)
N2 C6 1.3398(19)
N2 C7 1.4153(19)
N3 C13 1.3473(19)
N3 C12 1.4166(19)
N4 C18 1.340(2)
N4 C14 1.357(2)
C1 C2 1.389(2)
C1 H1 0.9500
C2 C3 1.382(2)
C2 H2 0.9500
C3 C4 1.390(2)
C3 H3 0.9500
C4 C5 1.383(2)
C4 H4 0.9500
C5 C6 1.516(2)
C7 C8 1.393(2)
C7 C12 1.422(2)
C8 C9 1.391(2)
C8 H8 0.9500
C9 C10 1.409(2)
C9 C19 1.503(2)
C10 C11 1.396(2)
C10 C20 1.509(2)
C11 C12 1.395(2)
C11 H11 0.9500
C13 C14 1.519(2)
C14 C15 1.383(2)
C15 C16 1.392(2)
C15 H15 0.9500
C16 C17 1.384(2)
C16 H16 0.9500
C17 C18 1.391(2)
C17 H17 0.9500
C18 H18 0.9500
C19 H19A 0.9800
C19 H19B 0.9800
C19 H19C 0.9800
C20 H20A 0.9800
C20 H20B 0.9800
C20 H20C 0.9800
S1 O5 1.4985(14)
S1 C21 1.772(2)
S1 C22 1.792(2)
C21 H21A 0.9800
C21 H21B 0.9800
C21 H21C 0.9800
C22 H22A 0.9800
C22 H22B 0.9800
C22 H22C 0.9800

loop_
_geom_hbond_atom_site_label_D
_geom_hbond_atom_site_label_H
_geom_hbond_atom_site_label_A
_geom_hbond_distance_DH
_geom_hbond_distance_HA
_geom_hbond_distance_DA
_geom_hbond_angle_DHA
_geom_hbond_site_symmetry_A
O4 H4A O1 0.823(9) 2.021(11) 2.8289(15) 167(2) 2_656
